data_1550831
loop_
_publ_author_name
'Huskic, Igor'
'Novendra, Novendra'
'Lim, Dae-Woon'
'Topi\'c, Filip'
'Titi, Hatem M.'
'Pekov, I. V.'
'Krivovichev, S.'
'Navrotsky, Alexandra'
'Kitagawa, Hiroshi'
'Fri\<s\<ci\'c, Tomislav'

_publ_section_title
;
 Functionality in Metal-Organic Framework Minerals: Proton Conductivity,
 Stability and Potential for Polymorphism
;
_journal_name_full 'Chemical Science'
_journal_paper_doi 10.1039/C8SC05088K
_journal_year 2019
_chemical_compound_source synthetic
_chemical_formula_moiety 'Na Fe C6 O12 2-, Mg H12 O6 2+ '
_chemical_formula_sum 'C6 H12 Fe Mg Na O18'
_chemical_formula_weight 475.30
_chemical_name_systematic 'Sodium magnesium iron(III) oxalate hexahydrate'
_chemical_properties_physical
'hygroscopic, , photo-sensitive, moisture-sensitive,Moisture-sensitive,Hygroscopic,Light-sensitive'
_space_group_crystal_system trigonal
_space_group_IT_number 143
_space_group_name_Hall 'P 3'
_space_group_name_H-M_alt 'P 3'
_symmetry_space_group_name_Hall 'P 3'
_symmetry_space_group_name_H-M 'P 3'
_atom_sites_solution_hydrogens difmap
_audit_creation_method SHELXL-2018/3
_audit_update_record
;
2018-09-19 deposited with the CCDC.    2019-04-01 downloaded from the CCDC.
;
_cell_angle_alpha 90
_cell_angle_beta 90
_cell_angle_gamma 120
_cell_formula_units_Z 2
_cell_length_a 9.7560(8)
_cell_length_b 9.7560(8)
_cell_length_c 10.117(3)
_cell_measurement_reflns_used 18866
_cell_measurement_temperature 293(2)
_cell_measurement_theta_max 52.475
_cell_measurement_theta_min 4.980
_cell_volume 833.9(3)
_computing_cell_refinement 'SAINT V8.35A, Bruker-AXS'
_computing_data_collection 'APEX 2, Bruker-AXS'
_computing_data_reduction 'SAINT V8.35A, Bruker-AXS'
_computing_structure_refinement 'SHELXL-2018/3 (Sheldrick, 2018)'
_computing_structure_solution 'SHELXT 2014/4 (Sheldrick, 2014)'
_diffrn_ambient_pressure 101325
_diffrn_ambient_temperature 293(2)
_diffrn_measured_fraction_theta_full 0.989
_diffrn_measured_fraction_theta_max 0.991
_diffrn_measurement_device_type 'Bruker PHOTON 100 CMOS'
_diffrn_measurement_method 'omega scans'
_diffrn_radiation_probe x-ray
_diffrn_radiation_type MoK\a
_diffrn_radiation_wavelength 0.71073
_diffrn_reflns_av_R_equivalents 0.0488
_diffrn_reflns_av_unetI/netI 0.0428
_diffrn_reflns_Laue_measured_fraction_full 0.989
_diffrn_reflns_Laue_measured_fraction_max 0.991
_diffrn_reflns_limit_h_max 12
_diffrn_reflns_limit_h_min -12
_diffrn_reflns_limit_k_max 12
_diffrn_reflns_limit_k_min -12
_diffrn_reflns_limit_l_max 13
_diffrn_reflns_limit_l_min -12
_diffrn_reflns_number 9881
_diffrn_reflns_point_group_measured_fraction_full 0.989
_diffrn_reflns_point_group_measured_fraction_max 0.991
_diffrn_reflns_theta_full 25.000
_diffrn_reflns_theta_max 27.455
_diffrn_reflns_theta_min 2.411
_diffrn_source 'sealed X-ray tube'
_diffrn_source_type 'Bruker D8'
_exptl_absorpt_coefficient_mu 1.063
_exptl_absorpt_correction_T_max 0.7456
_exptl_absorpt_correction_T_min 0.5448
_exptl_absorpt_correction_type multi-scan
_exptl_absorpt_process_details 'SADABS-2012/1, G. Sheldrick'
_exptl_crystal_colour green
_exptl_crystal_density_diffrn 1.893
_exptl_crystal_description 'hexagonal prism'
_exptl_crystal_F_000 482
_exptl_crystal_recrystallization_method dehydrated
_exptl_crystal_size_max 0.2
_exptl_crystal_size_mid 0.2
_exptl_crystal_size_min 0.2
_refine_diff_density_max 1.308
_refine_diff_density_min -0.565
_refine_diff_density_rms 0.116
_refine_ls_abs_structure_details
;
 Twinning involves inversion, so Flack parameter cannot be determined
;
_refine_ls_extinction_method none
_refine_ls_goodness_of_fit_ref 1.084
_refine_ls_hydrogen_treatment constr
_refine_ls_matrix_type full
_refine_ls_number_parameters 170
_refine_ls_number_reflns 2500
_refine_ls_number_restraints 50
_refine_ls_restrained_S_all 1.143
_refine_ls_R_factor_all 0.0669
_refine_ls_R_factor_gt 0.0576
_refine_ls_shift/su_max 0.001
_refine_ls_shift/su_mean 0.000
_refine_ls_structure_factor_coef Fsqd
_refine_ls_weighting_details 'w=1/[\s^2^(Fo^2^)+(0.0570P)^2^+2.3795P] where P=(Fo^2^+2Fc^2^)/3'
_refine_ls_weighting_scheme calc
_refine_ls_wR_factor_gt 0.1382
_refine_ls_wR_factor_ref 0.1475
_reflns_Friedel_coverage 1.000
_reflns_Friedel_fraction_full 0.989
_reflns_Friedel_fraction_max 0.991
_reflns_number_gt 2289
_reflns_number_total 2500
_reflns_threshold_expression 'I > 2\s(I)'
_cod_data_source_file c8sc05088k2.cif
_cod_data_source_block StepII_dehydr
_cod_database_code 1550831
_shelx_shelxl_version_number 2018/3
_shelx_space_group_comment
;
The symmetry employed for this shelxl refinement is uniquely defined
by the following loop, which should always be used as a source of
symmetry information in preference to the above space-group names.
They are only intended as comments.
;

loop_
_space_group_symop_operation_xyz
'x, y, z'
'-y, x-y, z'
'-x+y, -x, z'

loop_
_atom_site_label
_atom_site_type_symbol
_atom_site_fract_x
_atom_site_fract_y
_atom_site_fract_z
_atom_site_U_iso_or_equiv
_atom_site_adp_type
_atom_site_occupancy
_atom_site_site_symmetry_order
_atom_site_calc_flag
_atom_site_refinement_flags_posn
_atom_site_refinement_flags_adp
_atom_site_refinement_flags_occupancy
Fe1 Fe 0.333333 0.666667 0.2550(5) 0.0211(6) Uani 1 3 d S T P
O1 O 0.1719(14) 0.1615(15) 0.8399(13) 0.050(3) Uani 1 1 d . . .
Mg1 Mg 0.666667 0.333333 0.2470(16) 0.0202(12) Uani 1 3 d S T P
Na1 Na 0.000000 0.000000 0.2191(7) 0.0123(14) Uani 1 3 d S TU P
C1 C 0.311(2) 0.1947(19) 0.8049(16) 0.036(4) Uani 1 1 d . . .
C2 C 0.323(2) 0.113(2) 0.6782(17) 0.038(4) Uani 1 1 d . U .
Fe2 Fe 0.000000 0.000000 0.7311(6) 0.0423(14) Uani 1 3 d S T P
Mg2 Mg 0.333333 0.666667 0.7427(14) 0.0361(16) Uani 1 3 d S TU P
Na2 Na 0.666667 0.333333 0.745(4) 0.061(4) Uani 1 3 d S T P
O2 O 0.1829(12) 0.0209(15) 0.6270(11) 0.042(3) Uani 1 1 d . . .
O3 O 0.4347(15) 0.2785(17) 0.8636(17) 0.052(4) Uani 1 1 d . . .
C3 C 0.2131(15) 0.3453(16) 0.3094(13) 0.019(2) Uani 1 1 d . U .
O4 O 0.4527(16) 0.1434(17) 0.6347(15) 0.041(3) Uani 1 1 d . . .
C4 C 0.1275(16) 0.3488(18) 0.1795(15) 0.023(3) Uani 1 1 d . . .
O6 O 0.0314(13) 0.2282(13) 0.1246(11) 0.036(2) Uani 1 1 d . U .
O5 O 0.1921(14) 0.2122(14) 0.3465(12) 0.038(3) Uani 1 1 d . U .
O12 O 0.4709(10) 0.1899(11) 0.3588(11) 0.032(2) Uani 1 1 d . . .
H12A H 0.487141 0.226011 0.451220 0.048 Uiso 1 1 d DR U .
H12B H 0.450809 0.080585 0.358784 0.048 Uiso 1 1 d DR U .
O11 O 0.5194(10) 0.3819(10) 0.1252(10) 0.030(2) Uani 1 1 d . . .
H11A H 0.527429 0.485435 0.148583 0.045 Uiso 1 1 d DR U .
H11B H 0.405532 0.299436 0.136063 0.045 Uiso 1 1 d DR U .
O10 O 0.5326(15) 0.7257(15) 0.8603(19) 0.063(4) Uani 1 1 d D . .
H10A H 0.633796 0.808189 0.818056 0.095 Uiso 1 1 d DR U .
H10B H 0.545878 0.631389 0.874803 0.095 Uiso 1 1 d DR U .
O9 O 0.3860(14) 0.5233(14) 0.6330(16) 0.054(3) Uani 1 1 d D . .
H9A H 0.300934 0.455085 0.558347 0.081 Uiso 1 1 d DR U .
H9B H 0.394925 0.433849 0.686961 0.081 Uiso 1 1 d DR U .
O8 O 0.3012(11) 0.4782(11) 0.3663(9) 0.020(2) Uani 1 1 d . U .
O7 O 0.1648(11) 0.4906(12) 0.1443(8) 0.024(2) Uani 1 1 d . . .

loop_
_atom_site_aniso_label
_atom_site_aniso_U_11
_atom_site_aniso_U_22
_atom_site_aniso_U_33
_atom_site_aniso_U_23
_atom_site_aniso_U_13
_atom_site_aniso_U_12
Fe1 0.0160(7) 0.0160(7) 0.0312(16) 0.000 0.000 0.0080(3)
O1 0.040(6) 0.056(7) 0.049(7) -0.016(6) -0.003(5) 0.021(5)
Mg1 0.0244(15) 0.0244(15) 0.012(3) 0.000 0.000 0.0122(7)
Na1 0.0097(14) 0.0097(14) 0.017(3) 0.000 0.000 0.0049(7)
C1 0.036(8) 0.035(7) 0.037(8) -0.003(6) -0.001(6) 0.019(6)
C2 0.040(4) 0.038(4) 0.037(4) 0.000(3) -0.001(3) 0.019(3)
Fe2 0.0302(10) 0.0302(10) 0.066(4) 0.000 0.000 0.0151(5)
Mg2 0.0354(16) 0.0354(16) 0.038(3) 0.000 0.000 0.0177(8)
Na2 0.053(4) 0.053(4) 0.077(11) 0.000 0.000 0.0264(18)
O2 0.026(5) 0.047(6) 0.041(6) -0.015(5) -0.004(4) 0.009(4)
O3 0.020(5) 0.051(7) 0.065(9) -0.024(6) -0.012(5) 0.002(5)
C3 0.019(3) 0.021(3) 0.021(4) 0.005(2) -0.002(2) 0.013(3)
O4 0.031(6) 0.053(7) 0.048(7) -0.001(5) 0.009(5) 0.027(5)
C4 0.019(5) 0.029(6) 0.029(7) -0.008(5) 0.002(5) 0.018(5)
O6 0.037(3) 0.034(3) 0.035(3) 0.001(2) -0.004(2) 0.017(3)
O5 0.038(3) 0.039(4) 0.041(4) 0.004(2) -0.004(2) 0.022(2)
O12 0.025(4) 0.042(5) 0.031(6) 0.008(4) 0.000(4) 0.018(4)
O11 0.035(4) 0.026(4) 0.029(5) -0.005(4) -0.011(4) 0.015(4)
O10 0.044(6) 0.046(6) 0.085(10) 0.001(6) -0.009(6) 0.011(5)
O9 0.060(7) 0.050(6) 0.061(9) -0.008(6) -0.009(6) 0.034(6)
O8 0.023(3) 0.022(3) 0.019(3) 0.001(2) -0.004(2) 0.014(2)
O7 0.027(5) 0.035(5) 0.012(4) 0.006(3) -0.004(3) 0.017(4)

loop_
_atom_type_symbol
_atom_type_description
_atom_type_scat_dispersion_real
_atom_type_scat_dispersion_imag
_atom_type_scat_source
C C 0.0033 0.0016 'International Tables Vol C Tables 4.2.6.8 and 6.1.1.4'
Fe Fe 0.3463 0.8444 'International Tables Vol C Tables 4.2.6.8 and 6.1.1.4'
Mg Mg 0.0486 0.0363 'International Tables Vol C Tables 4.2.6.8 and 6.1.1.4'
Na Na 0.0362 0.0249 'International Tables Vol C Tables 4.2.6.8 and 6.1.1.4'
O O 0.0106 0.0060 'International Tables Vol C Tables 4.2.6.8 and 6.1.1.4'
H H 0.0000 0.0000 'International Tables Vol C Tables 4.2.6.8 and 6.1.1.4'

loop_
_geom_angle_atom_site_label_1
_geom_angle_atom_site_label_2
_geom_angle_atom_site_label_3
_geom_angle
_geom_angle_site_symmetry_1
_geom_angle_site_symmetry_3
O7 Fe1 O7 92.2(4) . 3_565
O7 Fe1 O7 92.2(4) . 2_665
O7 Fe1 O7 92.2(4) 3_565 2_665
O7 Fe1 O8 94.8(3) . 3_565
O7 Fe1 O8 81.2(3) 3_565 3_565
O7 Fe1 O8 170.6(3) 2_665 3_565
O7 Fe1 O8 170.6(3) . 2_665
O7 Fe1 O8 94.8(3) 3_565 2_665
O7 Fe1 O8 81.2(3) 2_665 2_665
O8 Fe1 O8 92.5(4) 3_565 2_665
O7 Fe1 O8 81.2(3) . .
O7 Fe1 O8 170.6(3) 3_565 .
O7 Fe1 O8 94.8(3) 2_665 .
O8 Fe1 O8 92.5(4) 3_565 .
O8 Fe1 O8 92.5(4) 2_665 .
C1 O1 Fe2 114.9(10) . .
O12 Mg1 O12 92.5(7) 2_655 3_665
O12 Mg1 O12 92.5(7) 2_655 .
O12 Mg1 O12 92.5(7) 3_665 .
O12 Mg1 O11 177.7(9) 2_655 .
O12 Mg1 O11 89.6(4) 3_665 .
O12 Mg1 O11 88.2(4) . .
O12 Mg1 O11 88.2(4) 2_655 2_655
O12 Mg1 O11 177.7(9) 3_665 2_655
O12 Mg1 O11 89.6(4) . 2_655
O11 Mg1 O11 89.6(7) . 2_655
O12 Mg1 O11 89.6(4) 2_655 3_665
O12 Mg1 O11 88.2(4) 3_665 3_665
O12 Mg1 O11 177.7(9) . 3_665
O11 Mg1 O11 89.6(7) . 3_665
O11 Mg1 O11 89.6(7) 2_655 3_665
O6 Na1 O6 103.9(4) 2 3
O6 Na1 O6 103.9(4) 2 .
O6 Na1 O6 103.9(4) 3 .
O6 Na1 O5 166.4(4) 2 .
O6 Na1 O5 89.7(3) 3 .
O6 Na1 O5 73.4(3) . .
O6 Na1 O5 89.7(3) 2 3
O6 Na1 O5 73.4(3) 3 3
O6 Na1 O5 166.4(4) . 3
O5 Na1 O5 93.1(4) . 3
O6 Na1 O5 73.4(3) 2 2
O6 Na1 O5 166.4(4) 3 2
O6 Na1 O5 89.7(3) . 2
O5 Na1 O5 93.1(4) . 2
O5 Na1 O5 93.1(4) 3 2
O6 Na1 C4 21.5(4) 2 2
O6 Na1 C4 124.7(4) 3 2
O6 Na1 C4 101.2(4) . 2
O5 Na1 C4 144.9(5) . 2
O5 Na1 C4 90.9(4) 3 2
O5 Na1 C4 51.9(4) 2 2
O6 Na1 C4 101.2(4) 2 3
O6 Na1 C4 21.5(4) 3 3
O6 Na1 C4 124.7(4) . 3
O5 Na1 C4 90.9(4) . 3
O5 Na1 C4 51.9(4) 3 3
O5 Na1 C4 144.9(5) 2 3
C4 Na1 C4 118.26(14) 2 3
O6 Na1 C4 124.7(4) 2 .
O6 Na1 C4 101.2(4) 3 .
O6 Na1 C4 21.5(4) . .
O5 Na1 C4 51.9(4) . .
O5 Na1 C4 144.9(5) 3 .
O5 Na1 C4 90.9(4) 2 .
C4 Na1 C4 118.26(14) 2 .
C4 Na1 C4 118.26(14) 3 .
O6 Na1 C3 51.3(4) 2 2
O6 Na1 C3 151.5(4) 3 2
O6 Na1 C3 96.7(4) . 2
O5 Na1 C3 115.3(4) . 2
O5 Na1 C3 90.8(4) 3 2
O5 Na1 C3 22.2(4) 2 2
C4 Na1 C3 29.8(3) 2 2
C4 Na1 C3 136.6(2) 3 2
C4 Na1 C3 105.1(2) . 2
O6 Na1 C3 151.5(4) 2 .
O6 Na1 C3 96.7(4) 3 .
O6 Na1 C3 51.3(4) . .
O5 Na1 C3 22.2(4) . .
O5 Na1 C3 115.3(4) 3 .
O5 Na1 C3 90.8(4) 2 .
C4 Na1 C3 136.6(2) 2 .
C4 Na1 C3 105.1(2) 3 .
C4 Na1 C3 29.8(3) . .
C3 Na1 C3 111.6(3) 2 .
O6 Na1 C3 96.7(4) 2 3
O6 Na1 C3 51.3(4) 3 3
O6 Na1 C3 151.5(4) . 3
O5 Na1 C3 90.8(4) . 3
O5 Na1 C3 22.2(4) 3 3
O5 Na1 C3 115.3(4) 2 3
C4 Na1 C3 105.1(2) 2 3
C4 Na1 C3 29.8(3) 3 3
C4 Na1 C3 136.6(2) . 3
C3 Na1 C3 111.6(3) 2 3
C3 Na1 C3 111.6(3) . 3
O3 C1 O1 127.1(16) . .
O3 C1 C2 116.6(18) . .
O1 C1 C2 116.2(16) . .
O3 C1 Na2 44.3(11) . .
O1 C1 Na2 169.6(11) . .
C2 C1 Na2 73.0(13) . .
O4 C2 O2 128.2(17) . .
O4 C2 C1 120.4(19) . .
O2 C2 C1 111.4(17) . .
O4 C2 Na2 42.6(11) . .
O2 C2 Na2 169.5(13) . .
C1 C2 Na2 77.8(12) . .
O1 Fe2 O1 91.7(6) . 2
O1 Fe2 O1 91.7(6) . 3
O1 Fe2 O1 91.7(6) 2 3
O1 Fe2 O2 81.5(4) . .
O1 Fe2 O2 172.1(5) 2 .
O1 Fe2 O2 92.6(5) 3 .
O1 Fe2 O2 172.1(5) . 3
O1 Fe2 O2 92.6(5) 2 3
O1 Fe2 O2 81.5(4) 3 3
O2 Fe2 O2 94.6(5) . 3
O1 Fe2 O2 92.6(5) . 2
O1 Fe2 O2 81.5(4) 2 2
O1 Fe2 O2 172.1(5) 3 2
O2 Fe2 O2 94.6(5) . 2
O2 Fe2 O2 94.6(5) 3 2
O9 Mg2 O9 93.3(8) . 3_565
O9 Mg2 O9 93.3(8) . 2_665
O9 Mg2 O9 93.3(8) 3_565 2_665
O9 Mg2 O10 177.8(9) . 2_665
O9 Mg2 O10 86.8(5) 3_565 2_665
O9 Mg2 O10 88.9(5) 2_665 2_665
O9 Mg2 O10 86.8(5) . 3_565
O9 Mg2 O10 88.9(5) 3_565 3_565
O9 Mg2 O10 177.8(9) 2_665 3_565
O10 Mg2 O10 91.0(8) 2_665 3_565
O9 Mg2 O10 88.9(5) . .
O9 Mg2 O10 177.8(9) 3_565 .
O9 Mg2 O10 86.8(5) 2_665 .
O10 Mg2 O10 91.0(8) 2_665 .
O10 Mg2 O10 91.0(8) 3_565 .
O4 Na2 O4 98.0(11) 2_655 3_665
O4 Na2 O4 98.0(11) 2_655 .
O4 Na2 O4 98.0(11) 3_665 .
O4 Na2 O3 163.5(4) 2_655 .
O4 Na2 O3 96.0(4) 3_665 .
O4 Na2 O3 71.4(3) . .
O4 Na2 O3 71.4(3) 2_655 2_655
O4 Na2 O3 163.5(4) 3_665 2_655
O4 Na2 O3 96.0(4) . 2_655
O3 Na2 O3 96.7(11) . 2_655
O4 Na2 O3 96.0(4) 2_655 3_665
O4 Na2 O3 71.4(3) 3_665 3_665
O4 Na2 O3 163.5(4) . 3_665
O3 Na2 O3 96.7(11) . 3_665
O3 Na2 O3 96.7(11) 2_655 3_665
O4 Na2 C2 119.3(10) 2_655 .
O4 Na2 C2 96.4(8) 3_665 .
O4 Na2 C2 21.5(4) . .
O3 Na2 C2 50.1(5) . .
O3 Na2 C2 99.8(5) 2_655 .
O3 Na2 C2 144.2(8) 3_665 .
O4 Na2 C2 21.5(4) 2_655 2_655
O4 Na2 C2 119.3(10) 3_665 2_655
O4 Na2 C2 96.4(8) . 2_655
O3 Na2 C2 144.2(8) . 2_655
O3 Na2 C2 50.1(5) 2_655 2_655
O3 Na2 C2 99.8(5) 3_665 2_655
C2 Na2 C2 115.1(5) . 2_655
O4 Na2 C2 96.4(8) 2_655 3_665
O4 Na2 C2 21.5(4) 3_665 3_665
O4 Na2 C2 119.3(10) . 3_665
O3 Na2 C2 99.8(5) . 3_665
O3 Na2 C2 144.2(8) 2_655 3_665
O3 Na2 C2 50.1(5) 3_665 3_665
C2 Na2 C2 115.1(5) . 3_665
C2 Na2 C2 115.1(5) 2_655 3_665
O4 Na2 C1 147.8(9) 2_655 .
O4 Na2 C1 94.4(5) 3_665 .
O4 Na2 C1 50.7(4) . .
O3 Na2 C1 21.1(4) . .
O3 Na2 C1 101.2(8) 2_655 .
O3 Na2 C1 116.2(10) 3_665 .
C2 Na2 C1 29.2(4) . .
C2 Na2 C1 137.4(3) 2_655 .
C2 Na2 C1 105.5(3) 3_665 .
O4 Na2 C1 50.7(4) 2_655 2_655
O4 Na2 C1 147.8(9) 3_665 2_655
O4 Na2 C1 94.4(5) . 2_655
O3 Na2 C1 116.2(10) . 2_655
O3 Na2 C1 21.1(4) 2_655 2_655
O3 Na2 C1 101.2(8) 3_665 2_655
C2 Na2 C1 105.5(3) . 2_655
C2 Na2 C1 29.2(4) 2_655 2_655
C2 Na2 C1 137.4(3) 3_665 2_655
C1 Na2 C1 116.3(5) . 2_655
O4 Na2 C1 94.4(5) 2_655 3_665
O4 Na2 C1 50.7(4) 3_665 3_665
O4 Na2 C1 147.8(9) . 3_665
O3 Na2 C1 101.2(8) . 3_665
O3 Na2 C1 116.2(10) 2_655 3_665
O3 Na2 C1 21.1(4) 3_665 3_665
C2 Na2 C1 137.4(3) . 3_665
C2 Na2 C1 105.5(3) 2_655 3_665
C2 Na2 C1 29.2(4) 3_665 3_665
C1 Na2 C1 116.2(5) . 3_665
C1 Na2 C1 116.3(5) 2_655 3_665
C2 O2 Fe2 115.7(11) . .
C1 O3 Na2 114.6(14) . .
O5 C3 O8 126.0(12) . .
O5 C3 C4 117.1(14) . .
O8 C3 C4 116.8(13) . .
O5 C3 Na1 44.9(7) . .
O8 C3 Na1 170.1(9) . .
C4 C3 Na1 72.5(9) . .
C2 O4 Na2 115.9(13) . .
O6 C4 O7 125.4(14) . .
O6 C4 C3 121.7(15) . .
O7 C4 C3 112.8(13) . .
O6 C4 Na1 44.0(8) . .
O7 C4 Na1 169.5(10) . .
C3 C4 Na1 77.7(9) . .
C4 O6 Na1 114.4(10) . .
C3 O5 Na1 112.8(9) . .
Mg1 O12 H12A 110.5 . .
Mg1 O12 H12B 110.6 . .
H12A O12 H12B 107.3 . .
Mg1 O11 H11A 111.6 . .
Mg1 O11 H11B 111.2 . .
H11A O11 H11B 106.3 . .
Mg2 O10 H10A 112.5 . .
Mg2 O10 H10B 111.0 . .
H10A O10 H10B 105.7 . .
Mg2 O9 H9A 115.2 . .
Mg2 O9 H9B 115.6 . .
H9A O9 H9B 102.0 . .
C3 O8 Fe1 112.8(8) . .
C4 O7 Fe1 115.5(9) . .

loop_
_geom_bond_atom_site_label_1
_geom_bond_atom_site_label_2
_geom_bond_distance
_geom_bond_site_symmetry_2
Fe1 O7 2.021(10) .
Fe1 O7 2.021(10) 3_565
Fe1 O7 2.021(10) 2_665
Fe1 O8 2.042(9) 3_565
Fe1 O8 2.042(9) 2_665
Fe1 O8 2.042(9) .
O1 C1 1.28(2) .
O1 Fe2 1.966(12) .
Mg1 O12 2.053(13) 2_655
Mg1 O12 2.053(13) 3_665
Mg1 O12 2.053(13) .
Mg1 O11 2.118(14) .
Mg1 O11 2.118(14) 2_655
Mg1 O11 2.118(14) 3_665
Na1 O6 2.298(11) 2
Na1 O6 2.298(11) 3
Na1 O6 2.298(11) .
Na1 O5 2.362(13) .
Na1 O5 2.362(13) 3
Na1 O5 2.362(13) 2
Na1 C4 3.009(15) 2
Na1 C4 3.009(15) 3
Na1 C4 3.009(15) .
Na1 C3 3.083(14) 2
Na1 C3 3.083(14) .
Na1 C3 3.083(14) 3
C1 O3 1.22(2) .
C1 C2 1.54(2) .
C1 Na2 3.088(18) .
C2 O4 1.23(2) .
C2 O2 1.31(2) .
C2 Na2 3.02(2) .
Fe2 O2 1.993(10) .
Fe2 O2 1.993(11) 3
Fe2 O2 1.993(10) 2
Mg2 O9 2.043(15) .
Mg2 O9 2.043(15) 3_565
Mg2 O9 2.043(15) 2_665
Mg2 O10 2.099(17) 2_665
Mg2 O10 2.099(17) 3_565
Mg2 O10 2.099(17) .
Na2 O4 2.27(2) 2_655
Na2 O4 2.27(2) 3_665
Na2 O4 2.27(2) .
Na2 O3 2.37(2) .
Na2 O3 2.37(2) 2_655
Na2 O3 2.37(2) 3_665
C3 O5 1.266(17) .
C3 O8 1.279(17) .
C3 C4 1.566(14) .
C4 O6 1.212(19) .
C4 O7 1.292(18) .
O12 H12A 0.9834 .
O12 H12B 0.9833 .
O11 H11A 1.0013 .
O11 H11B 1.0002 .
O10 H10A 1.0056 .
O10 H10B 1.0019 .
O9 H9A 1.0719 .
O9 H9B 1.0692 .

loop_
_geom_torsion_atom_site_label_1
_geom_torsion_atom_site_label_2
_geom_torsion_atom_site_label_3
_geom_torsion_atom_site_label_4
_geom_torsion
Fe2 O1 C1 O3 -172.3(16)
Fe2 O1 C1 C2 4.4(16)
Fe2 O1 C1 Na2 155(6)
O3 C1 C2 O4 -5.8(18)
O1 C1 C2 O4 177.1(16)
Na2 C1 C2 O4 2.4(12)
O3 C1 C2 O2 177.0(17)
O1 C1 C2 O2 0.0(16)
Na2 C1 C2 O2 -174.7(13)
O3 C1 C2 Na2 -8.3(13)
O1 C1 C2 Na2 174.7(13)
O4 C2 O2 Fe2 178.8(14)
C1 C2 O2 Fe2 -4.4(15)
Na2 C2 O2 Fe2 -155(5)
O1 C1 O3 Na2 -172.0(14)
C2 C1 O3 Na2 11.3(18)
O2 C2 O4 Na2 173.1(14)
C1 C2 O4 Na2 -3.5(18)
O5 C3 C4 O6 8.1(13)
O8 C3 C4 O6 -173.7(14)
Na1 C3 C4 O6 2.7(10)
O5 C3 C4 O7 -175.3(13)
O8 C3 C4 O7 2.9(11)
Na1 C3 C4 O7 179.3(10)
O5 C3 C4 Na1 5.4(9)
O8 C3 C4 Na1 -176.4(10)
O7 C4 O6 Na1 -180.0(10)
C3 C4 O6 Na1 -3.8(13)
O8 C3 O5 Na1 174.7(10)
C4 C3 O5 Na1 -7.2(12)
O5 C3 O8 Fe1 169.2(11)
C4 C3 O8 Fe1 -8.9(11)
O6 C4 O7 Fe1 -178.8(11)
C3 C4 O7 Fe1 4.8(11)
Na1 C4 O7 Fe1 -179(4)
